data_7060535
loop_
_publ_author_name
'Kortus, D.'
'Eigner, V.'
'Lhot\'ak, P.'

_publ_section_title
;
 Regio- and stereoselectivity of spirodienone formation in
 2,14-dithiacalix[4]arene
;
_journal_issue 19
_journal_name_full 'New Journal of Chemistry'
_journal_page_first 8563
_journal_page_last 8571
_journal_paper_doi 10.1039/D1NJ01257F
_journal_volume 45
_journal_year 2021
_chemical_formula_moiety 'C42 H48 O4 S2'
_chemical_formula_sum 'C42 H48 O4 S2'
_chemical_formula_weight 680.97
_space_group_IT_number 14
_space_group_name_Hall '-P 2ybc'
_space_group_name_H-M_alt 'P 1 21/c 1'
_symmetry_cell_setting monoclinic
_symmetry_space_group_name_Hall '-P 2ybc'
_symmetry_space_group_name_H-M 'P 1 21/c 1'
_atom_sites_solution_hydrogens difmap
_atom_sites_solution_primary other
_audit_update_record
;
2021-03-09 deposited with the CCDC.	2021-04-05 downloaded from the CCDC.
;
_cell_angle_alpha 90
_cell_angle_beta 92.323(2)
_cell_angle_gamma 90
_cell_formula_units_Z 2
_cell_length_a 15.2741(4)
_cell_length_b 10.5413(3)
_cell_length_c 11.1715(3)
_cell_measurement_reflns_used 19234
_cell_measurement_temperature 95
_cell_measurement_theta_max 74.51
_cell_measurement_theta_min 4.76
_cell_volume 1797.23(8)
_computing_cell_refinement
; 
 CrysAlisPro (Rigaku Oxford Diffraction, 2017) 
;
_computing_data_collection 'SuperNova, (Oxford Diffraction, 2010)'
_computing_data_reduction
; 
 CrysAlisPro (Rigaku Oxford Diffraction, 2017) 
;
_computing_molecular_graphics 'CAMERON (Watkin et al., 1996)'
_computing_publication_material 'CRYSTALS (Betteridge et al., 2003)'
_computing_structure_refinement 'CRYSTALS (Betteridge et al., 2003)'
_computing_structure_solution 'Superflip (Palatinus & Chapuis, 2007)'
_diffrn_ambient_pressure 101
_diffrn_ambient_temperature 95
_diffrn_measured_fraction_theta_full 0.997
_diffrn_measured_fraction_theta_max 0.992
_diffrn_measurement_device Area
_diffrn_measurement_device_type 'Oxford Diffraction SuperNova'
_diffrn_measurement_method '\f & \w scans'
_diffrn_radiation_monochromator 'focussing mirrors'
_diffrn_radiation_type 'Cu K\a'
_diffrn_radiation_wavelength 1.54184
_diffrn_reflns_av_R_equivalents 0.077
_diffrn_reflns_av_unetI/netI 0.035
_diffrn_reflns_limit_h_max 19
_diffrn_reflns_limit_h_min -19
_diffrn_reflns_limit_k_max 12
_diffrn_reflns_limit_k_min -13
_diffrn_reflns_limit_l_max 13
_diffrn_reflns_limit_l_min -13
_diffrn_reflns_number 27267
_diffrn_reflns_theta_full 72.784
_diffrn_reflns_theta_max 74.269
_diffrn_reflns_theta_min 2.895
_diffrn_standards_number 0
_exptl_absorpt_coefficient_mu 1.665
_exptl_absorpt_correction_T_max 0.71
_exptl_absorpt_correction_T_min 0.40
_exptl_absorpt_correction_type analytical
_exptl_absorpt_process_details
; 
 Analytical Absorption (De Meulenaer & Tompa, 1965) 
;
_exptl_crystal_colour orange
_exptl_crystal_density_diffrn 1.258
_exptl_crystal_density_meas ?
_exptl_crystal_density_method 'not measured'
_exptl_crystal_description platelet
_exptl_crystal_F_000 727.996
_exptl_crystal_size_max 0.484
_exptl_crystal_size_mid 0.404
_exptl_crystal_size_min 0.205
_refine_diff_density_max 1.02
_refine_diff_density_min -1.03
_refine_ls_extinction_method None
_refine_ls_goodness_of_fit_ref 1.0320
_refine_ls_hydrogen_treatment constr
_refine_ls_matrix_type full
_refine_ls_number_parameters 218
_refine_ls_number_reflns 3623
_refine_ls_number_restraints 0
_refine_ls_R_factor_all 0.0928
_refine_ls_R_factor_gt 0.0925
_refine_ls_shift/su_max 0.0001210
_refine_ls_shift/su_mean 0.0000098
_refine_ls_structure_factor_coef Fsqd
_refine_ls_weighting_details
;
 Method= Modified Sheldrick 
 w=1/[\s^2^(F^2^) + ( 0.04P)^2^ +23.11P] 
 ,where P=(max(Fo^2^,0) + 2Fc^2^)/3 
;
_refine_ls_weighting_scheme calc
_refine_ls_wR_factor_all 0.2797
_refine_ls_wR_factor_gt 0.2796
_refine_ls_wR_factor_ref 0.2797
_reflns_limit_h_max 19
_reflns_limit_h_min -19
_reflns_limit_k_max 13
_reflns_limit_k_min 0
_reflns_limit_l_max 13
_reflns_limit_l_min 0
_reflns_number_gt 3574
_reflns_number_total 3627
_reflns_threshold_expression I>2.0\s(I)
_oxford_diffrn_Wilson_B_factor 1.18
_oxford_diffrn_Wilson_scale 0.03
_oxford_refine_ls_r_factor_ref 0.0928
_oxford_refine_ls_scale 7.0(7)
_oxford_reflns_number_all 3623
_cod_data_source_file d1nj01257f2.cif
_cod_data_source_block 7A12alt
_cod_depositor_comments
;
The following automatic conversions were performed:

data item '_exptl_crystal_density_meas' value 'not measured' was
changed to '?' -- the value is perceived as not measured.

Automatic conversion script
Id: cif_fix_values 7556 2019-12-06 15:28:31Z antanas 

 Adding full bibliography for 7060531--7060535.cif.
;
_cod_original_cell_volume 1797.24(8)
_cod_original_sg_symbol_Hall '-P 2ybc '
_cod_original_sg_symbol_H-M 'P 21/c '
_cod_database_code 7060535
_oxford_refine_reflns_threshold_expression I>-3.0\s(I)
_oxford_refine_ls_r_factor_all 0.0928
_oxford_refine_ls_wr_factor_all 0.2797

loop_
_symmetry_equiv_pos_as_xyz
x,y,z
-x,-y,-z
x,-y+1/2,z+1/2
-x,y+1/2,-z+1/2

loop_
_atom_site_label
_atom_site_type_symbol
_atom_site_fract_x
_atom_site_fract_y
_atom_site_fract_z
_atom_site_U_iso_or_equiv
_atom_site_occupancy
_atom_site_adp_type
_atom_site_refinement_flags_posn
_atom_site_refinement_flags_adp
_atom_site_refinement_flags_occupancy
_atom_site_disorder_assembly
_atom_site_disorder_group
_atom_site_attached_hydrogens
C1 C -0.1167(4) 0.6379(5) 0.8794(5) 0.0129 1.0000 Uani . . . . . .
C2 C 0.1354(4) 0.2677(5) 1.0232(5) 0.0141 1.0000 Uani . . . . . .
C3 C 0.1747(4) 0.3354(5) 0.9181(5) 0.0122 1.0000 Uani . . . . . .
C4 C 0.2654(4) 0.3420(5) 0.9044(5) 0.0128 1.0000 Uani . . . . . .
C5 C 0.3025(4) 0.4097(5) 0.8118(5) 0.0125 1.0000 Uani . . . . . .
C6 C 0.2469(4) 0.4786(5) 0.7323(5) 0.0134 1.0000 Uani . . . . . .
C7 C 0.1571(4) 0.4750(5) 0.7460(5) 0.0120 1.0000 Uani . . . . . .
S8 S 0.07338(9) 0.54855(14) 0.65843(13) 0.0147 1.0000 Uani . . . . . .
C9 C -0.0081(4) 0.4963(6) 0.7666(5) 0.0149 1.0000 Uani . . . . . .
C10 C -0.0871(4) 0.4402(6) 0.7064(5) 0.0137 1.0000 Uani . . . . . .
C11 C -0.1687(4) 0.4766(5) 0.7276(5) 0.0129 1.0000 Uani . . . . . .
C12 C -0.1812(4) 0.5786(5) 0.8158(5) 0.0141 1.0000 Uani . . . . . .
C13 C -0.0249(4) 0.6053(6) 0.8569(5) 0.0157 1.0000 Uani . . . . . .
C14 C 0.1223(3) 0.4017(5) 0.8366(5) 0.0102 1.0000 Uani . . . . . .
O15 O 0.0325(2) 0.3963(4) 0.8374(4) 0.0129 1.0000 Uani . . . . . .
O16 O 0.0375(3) 0.6563(4) 0.9084(4) 0.0194 1.0000 Uani . . . . . .
C17 C 0.4019(4) 0.4089(6) 0.7943(6) 0.0157 1.0000 Uani . . . . . .
C18 C 0.4531(4) 0.3467(6) 0.8989(6) 0.0213 1.0000 Uani . . . . . .
C19 C 0.4198(4) 0.3351(6) 0.6793(6) 0.0185 1.0000 Uani . . . . . .
C20 C 0.4365(4) 0.5449(6) 0.7810(7) 0.0244 1.0000 Uani . . . . . .
C21 C -0.2511(4) 0.4109(5) 0.6784(5) 0.0136 1.0000 Uani . . . . . .
C22 C -0.2300(4) 0.3057(6) 0.5887(6) 0.0189 1.0000 Uani . . . . . .
C23 C -0.3120(4) 0.5074(6) 0.6138(6) 0.0201 1.0000 Uani . . . . . .
C24 C -0.2984(4) 0.3507(6) 0.7827(6) 0.0224 1.0000 Uani . . . . . .
H121 H -0.2396 0.6048 0.8284 0.0177 1.0000 Uiso R . . . . .
H101 H -0.0795 0.3755 0.6486 0.0184 1.0000 Uiso R . . . . .
H231 H -0.3632 0.4657 0.5827 0.0251 1.0000 Uiso R . . . . .
H233 H -0.3281 0.5712 0.6688 0.0251 1.0000 Uiso R . . . . .
H232 H -0.2821 0.5452 0.5500 0.0251 1.0000 Uiso R . . . . .
H241 H -0.3501 0.3087 0.7539 0.0274 1.0000 Uiso R . . . . .
H243 H -0.3134 0.4153 0.8375 0.0274 1.0000 Uiso R . . . . .
H242 H -0.2604 0.2913 0.8221 0.0274 1.0000 Uiso R . . . . .
H221 H -0.2829 0.2670 0.5596 0.0232 1.0000 Uiso R . . . . .
H223 H -0.1937 0.2438 0.6275 0.0232 1.0000 Uiso R . . . . .
H222 H -0.2004 0.3415 0.5236 0.0232 1.0000 Uiso R . . . . .
H21 H 0.0824 0.2277 0.9968 0.0177 1.0000 Uiso R . . . . .
H22 H 0.1754 0.2055 1.0538 0.0177 1.0000 Uiso R . . . . .
H41 H 0.3031 0.2980 0.9598 0.0163 1.0000 Uiso R . . . . .
H61 H 0.2707 0.5273 0.6699 0.0168 1.0000 Uiso R . . . . .
H193 H 0.4810 0.3336 0.6674 0.0228 1.0000 Uiso R . . . . .
H192 H 0.3905 0.3751 0.6128 0.0228 1.0000 Uiso R . . . . .
H191 H 0.3989 0.2507 0.6866 0.0228 1.0000 Uiso R . . . . .
H203 H 0.4979 0.5421 0.7701 0.0298 1.0000 Uiso R . . . . .
H202 H 0.4081 0.5849 0.7138 0.0298 1.0000 Uiso R . . . . .
H201 H 0.4254 0.5917 0.8515 0.0298 1.0000 Uiso R . . . . .
H183 H 0.5139 0.3480 0.8840 0.0242 1.0000 Uiso R . . . . .
H182 H 0.4343 0.2614 0.9073 0.0242 1.0000 Uiso R . . . . .
H181 H 0.4431 0.3920 0.9706 0.0242 1.0000 Uiso R . . . . .

loop_
_atom_site_aniso_label
_atom_site_aniso_U_11
_atom_site_aniso_U_22
_atom_site_aniso_U_33
_atom_site_aniso_U_23
_atom_site_aniso_U_13
_atom_site_aniso_U_12
C1 0.016(3) 0.008(2) 0.015(3) 0.003(2) 0.005(2) 0.000(2)
C2 0.016(3) 0.009(3) 0.018(3) -0.002(2) 0.005(2) 0.001(2)
C3 0.015(3) 0.008(2) 0.013(3) -0.001(2) 0.001(2) 0.001(2)
C4 0.016(3) 0.010(3) 0.013(3) -0.002(2) 0.002(2) 0.000(2)
C5 0.013(3) 0.011(3) 0.014(3) -0.003(2) 0.004(2) -0.001(2)
C6 0.013(3) 0.013(3) 0.014(3) -0.003(2) 0.004(2) 0.000(2)
C7 0.015(3) 0.008(2) 0.013(3) -0.001(2) 0.002(2) 0.000(2)
S8 0.0126(6) 0.0197(7) 0.0120(7) 0.0043(5) 0.0035(5) 0.0033(5)
C9 0.014(3) 0.014(3) 0.017(3) 0.001(2) -0.000(2) 0.001(2)
C10 0.018(3) 0.017(3) 0.006(3) 0.002(2) 0.000(2) -0.002(2)
C11 0.017(3) 0.010(3) 0.012(3) 0.005(2) 0.003(2) -0.002(2)
C12 0.013(3) 0.014(3) 0.016(3) 0.002(2) 0.003(2) 0.003(2)
C13 0.017(3) 0.014(3) 0.016(3) 0.004(2) 0.003(2) -0.003(2)
C14 0.012(3) 0.009(2) 0.010(3) -0.002(2) 0.003(2) -0.000(2)
O15 0.0097(18) 0.0134(19) 0.016(2) 0.0023(16) 0.0007(15) 0.0013(15)
O16 0.015(2) 0.021(2) 0.022(2) -0.0050(18) 0.0016(17) -0.0029(17)
C17 0.012(3) 0.014(3) 0.022(3) -0.000(2) 0.004(2) -0.001(2)
C18 0.012(3) 0.025(3) 0.026(3) 0.002(3) 0.001(2) -0.001(2)
C19 0.017(3) 0.018(3) 0.021(3) 0.001(3) 0.006(2) 0.005(2)
C20 0.014(3) 0.015(3) 0.044(4) -0.000(3) 0.004(3) -0.003(2)
C21 0.014(3) 0.012(3) 0.016(3) 0.000(2) 0.001(2) -0.001(2)
C22 0.019(3) 0.018(3) 0.020(3) -0.005(2) 0.003(2) 0.000(2)
C23 0.019(3) 0.016(3) 0.024(3) 0.003(3) -0.005(2) -0.000(2)
C24 0.021(3) 0.020(3) 0.026(3) 0.002(3) 0.008(3) -0.004(3)

loop_
_atom_type_symbol
_atom_type_scat_dispersion_real
_atom_type_scat_dispersion_imag
_atom_type_scat_Cromer_Mann_a1
_atom_type_scat_Cromer_Mann_b1
_atom_type_scat_Cromer_Mann_a2
_atom_type_scat_Cromer_Mann_b2
_atom_type_scat_Cromer_Mann_a3
_atom_type_scat_Cromer_Mann_b3
_atom_type_scat_Cromer_Mann_a4
_atom_type_scat_Cromer_Mann_b4
_atom_type_scat_Cromer_Mann_c
_atom_type_scat_source
C 0.0181 0.0091 2.3100 20.8439 1.0200 10.2075 1.5886 0.5687 0.8650 51.6512 0.2156 'International Tables Vol C 4.2.6.8 and 6.1.1.4'
H 0.0000 0.0000 0.4930 10.5109 0.3229 26.1257 0.1402 3.1424 0.0408 57.7998 0.0030 'International Tables Vol C 4.2.6.8 and 6.1.1.4'
O 0.0492 0.0322 3.0485 13.2771 2.2868 5.7011 1.5463 0.3239 0.8670 32.9089 0.2508 'International Tables Vol C 4.2.6.8 and 6.1.1.4'
S 0.3331 0.5567 6.9053 1.4679 5.2034 22.2151 1.4379 0.2536 1.5863 56.1720 0.8669 'International Tables Vol C 4.2.6.8 and 6.1.1.4'

loop_
_geom_angle_atom_site_label_1
_geom_angle_site_symmetry_1
_geom_angle_atom_site_label_2
_geom_angle_site_symmetry_2
_geom_angle_atom_site_label_3
_geom_angle_site_symmetry_3
_geom_angle
_geom_angle_publ_flag
C2 2_567 C1 . C12 . 122.0(5) yes
C2 2_567 C1 . C13 . 119.1(5) yes
C12 . C1 . C13 . 118.9(5) yes
C1 2_567 C2 . C3 . 109.9(5) yes
C1 2_567 C2 . H21 . 109.4 no
C3 . C2 . H21 . 109.1 no
C1 2_567 C2 . H22 . 109.4 no
C3 . C2 . H22 . 109.6 no
H21 . C2 . H22 . 109.5 no
C2 . C3 . C4 . 122.1(5) yes
C2 . C3 . C14 . 120.9(5) yes
C4 . C3 . C14 . 116.9(5) yes
C3 . C4 . C5 . 122.7(5) yes
C3 . C4 . H41 . 118.8 no
C5 . C4 . H41 . 118.5 no
C4 . C5 . C6 . 118.6(5) yes
C4 . C5 . C17 . 121.7(5) yes
C6 . C5 . C17 . 119.8(5) yes
C5 . C6 . C7 . 119.4(5) yes
C5 . C6 . H61 . 120.2 no
C7 . C6 . H61 . 120.4 no
C6 . C7 . S8 . 128.8(5) yes
C6 . C7 . C14 . 120.2(5) yes
S8 . C7 . C14 . 111.0(4) yes
C7 . S8 . C9 . 89.9(3) yes
S8 . C9 . C10 . 112.2(4) yes
S8 . C9 . C13 . 109.6(4) yes
C10 . C9 . C13 . 115.9(5) yes
S8 . C9 . O15 . 106.8(4) yes
C10 . C9 . O15 . 106.4(5) yes
C13 . C9 . O15 . 105.2(5) yes
C9 . C10 . C11 . 123.6(5) yes
C9 . C10 . H101 . 118.4 no
C11 . C10 . H101 . 117.9 no
C10 . C11 . C12 . 118.4(5) yes
C10 . C11 . C21 . 124.8(5) yes
C12 . C11 . C21 . 116.5(5) yes
C11 . C12 . C1 . 125.4(5) yes
C11 . C12 . H121 . 117.3 no
C1 . C12 . H121 . 117.3 no
C9 . C13 . C1 . 117.7(5) yes
C9 . C13 . O16 . 119.1(5) yes
C1 . C13 . O16 . 123.1(6) yes
C7 . C14 . C3 . 122.1(5) yes
C7 . C14 . O15 . 116.0(5) yes
C3 . C14 . O15 . 121.9(5) yes
C9 . O15 . C14 . 112.0(4) yes
C5 . C17 . C18 . 112.5(5) yes
C5 . C17 . C19 . 108.6(5) yes
C18 . C17 . C19 . 108.7(5) yes
C5 . C17 . C20 . 110.6(5) yes
C18 . C17 . C20 . 107.8(5) yes
C19 . C17 . C20 . 108.6(5) yes
C17 . C18 . H183 . 109.4 no
C17 . C18 . H182 . 109.5 no
H183 . C18 . H182 . 109.5 no
C17 . C18 . H181 . 109.5 no
H183 . C18 . H181 . 109.5 no
H182 . C18 . H181 . 109.5 no
C17 . C19 . H193 . 109.6 no
C17 . C19 . H192 . 109.6 no
H193 . C19 . H192 . 109.5 no
C17 . C19 . H191 . 109.3 no
H193 . C19 . H191 . 109.5 no
H192 . C19 . H191 . 109.5 no
C17 . C20 . H203 . 109.1 no
C17 . C20 . H202 . 110.0 no
H203 . C20 . H202 . 109.5 no
C17 . C20 . H201 . 109.3 no
H203 . C20 . H201 . 109.5 no
H202 . C20 . H201 . 109.5 no
C11 . C21 . C22 . 111.9(5) yes
C11 . C21 . C23 . 110.1(5) yes
C22 . C21 . C23 . 108.1(5) yes
C11 . C21 . C24 . 108.8(5) yes
C22 . C21 . C24 . 108.3(5) yes
C23 . C21 . C24 . 109.6(5) yes
C21 . C22 . H221 . 109.6 no
C21 . C22 . H223 . 109.4 no
H221 . C22 . H223 . 109.5 no
C21 . C22 . H222 . 109.4 no
H221 . C22 . H222 . 109.5 no
H223 . C22 . H222 . 109.5 no
C21 . C23 . H231 . 109.8 no
C21 . C23 . H233 . 109.4 no
H231 . C23 . H233 . 109.5 no
C21 . C23 . H232 . 109.2 no
H231 . C23 . H232 . 109.5 no
H233 . C23 . H232 . 109.5 no
C21 . C24 . H241 . 110.3 no
C21 . C24 . H243 . 109.1 no
H241 . C24 . H243 . 109.5 no
C21 . C24 . H242 . 109.1 no
H241 . C24 . H242 . 109.5 no
H243 . C24 . H242 . 109.5 no

loop_
_geom_bond_atom_site_label_1
_geom_bond_site_symmetry_1
_geom_bond_atom_site_label_2
_geom_bond_site_symmetry_2
_geom_bond_distance
_geom_bond_publ_flag
C1 . C2 2_567 1.511(8) yes
C1 . C12 . 1.346(8) yes
C1 . C13 . 1.475(8) yes
C2 . C3 . 1.518(8) yes
C2 . H21 . 0.950 no
C2 . H22 . 0.950 no
C3 . C4 . 1.402(8) yes
C3 . C14 . 1.378(8) yes
C4 . C5 . 1.396(8) yes
C4 . H41 . 0.950 no
C5 . C6 . 1.407(8) yes
C5 . C17 . 1.538(7) yes
C6 . C7 . 1.386(8) yes
C6 . H61 . 0.950 no
C7 . S8 . 1.759(6) yes
C7 . C14 . 1.395(8) yes
S8 . C9 . 1.854(6) yes
C9 . C10 . 1.481(8) yes
C9 . C13 . 1.556(8) yes
C9 . O15 . 1.442(7) yes
C10 . C11 . 1.334(8) yes
C10 . H101 . 0.950 no
C11 . C12 . 1.476(8) yes
C11 . C21 . 1.520(8) yes
C12 . H121 . 0.950 no
C13 . O16 . 1.218(7) yes
C14 . O15 . 1.373(6) yes
C17 . C18 . 1.528(9) yes
C17 . C19 . 1.536(8) yes
C17 . C20 . 1.538(8) yes
C18 . H183 . 0.950 no
C18 . H182 . 0.950 no
C18 . H181 . 0.950 no
C19 . H193 . 0.950 no
C19 . H192 . 0.950 no
C19 . H191 . 0.950 no
C20 . H203 . 0.950 no
C20 . H202 . 0.950 no
C20 . H201 . 0.950 no
C21 . C22 . 1.537(8) yes
C21 . C23 . 1.538(8) yes
C21 . C24 . 1.533(8) yes
C22 . H221 . 0.950 no
C22 . H223 . 0.950 no
C22 . H222 . 0.950 no
C23 . H231 . 0.950 no
C23 . H233 . 0.950 no
C23 . H232 . 0.950 no
C24 . H241 . 0.950 no
C24 . H243 . 0.950 no
C24 . H242 . 0.950 no

loop_
_geom_hbond_atom_site_label_D
_geom_hbond_site_symmetry_D
_geom_hbond_atom_site_label_H
_geom_hbond_site_symmetry_H
_geom_hbond_atom_site_label_A
_geom_hbond_site_symmetry_A
_geom_hbond_angle_DHA
_geom_hbond_distance_DH
_geom_hbond_distance_HA
_geom_hbond_distance_DA
_geom_hbond_publ_flag
C10 . H101 . O16 4_546 152 0.95 2.49 3.355(8) yes

loop_
_twin_individual_id
_twin_individual_mass_fraction_refined
_twin_individual_twin_matrix_11
_twin_individual_twin_matrix_12
_twin_individual_twin_matrix_13
_twin_individual_twin_matrix_21
_twin_individual_twin_matrix_22
_twin_individual_twin_matrix_23
_twin_individual_twin_matrix_31
_twin_individual_twin_matrix_32
_twin_individual_twin_matrix_33
1 0.614(7) 1.0000 0.0000 0.0000 0.0000 1.0000 0.0000 0.0000 0.0000 1.0000
2 0.386(7) -1.0000 0.0000 -0.1110 0.0000 -1.0000 0.0000 0.0000 0.0000 1.0000
